data_7211284
loop_
_publ_author_name
'Konarev, Dmitri V.'
'Kuzmin, Alexey V.'
'Simonov, Sergey V.'
'Yudanova, Evgeniya I.'
'Khasanov, Salavat S.'
'Saito, Gunzi'
'Lyubovskaya, Rimma N.'

_publ_section_title
;
 Experimental observation of C60 LUMO splitting in the C60(2-) dianions
 due to the Jahn-Teller effect. Comparison with the C60(&#x02D9;-) radical
 anions.
;
_journal_issue 23
_journal_name_full 'Physical chemistry chemical physics : PCCP'
_journal_page_first 9136
_journal_page_last 9144
_journal_paper_doi 10.1039/c3cp44359k
_journal_volume 15
_journal_year 2013
_chemical_formula_moiety 'C60, 2(C7 H17 N2), 2(C6 H4 Cl2)'
_chemical_formula_sum 'C86 H42 Cl4 N4'
_chemical_formula_weight 1273.04
_chemical_name_systematic
;
?
;
_space_group_IT_number 15
_symmetry_cell_setting monoclinic
_symmetry_space_group_name_Hall '-C 2yc'
_symmetry_space_group_name_H-M 'C 1 2/c 1'
_atom_sites_solution_hydrogens geom
_atom_sites_solution_primary direct
_atom_sites_solution_secondary difmap
_audit_creation_method
;
CrysAlisPro, Oxford Diffraction Ltd.,
Version 1.171.33.55 (release 05-01-2010 CrysAlis171 .NET)
(compiled Jan 5 2010,16:28:46)
SHELXL-97
;
_cell_angle_alpha 90.00
_cell_angle_beta 113.549(12)
_cell_angle_gamma 90.00
_cell_formula_units_Z 4
_cell_length_a 29.656(3)
_cell_length_b 13.5007(9)
_cell_length_c 14.8007(15)
_cell_measurement_reflns_used 10305
_cell_measurement_temperature 90(2)
_cell_measurement_theta_max 27.8154
_cell_measurement_theta_min 2.9915
_cell_volume 5432.3(10)
_computing_structure_refinement 'SHELXL-97 (Sheldrick, 1997)'
_computing_structure_solution 'SHELXS-97 (Sheldrick, 1990)'
_diffrn_ambient_temperature 90(2)
_diffrn_detector_area_resol_mean 10.4752
_diffrn_measured_fraction_theta_full 0.999
_diffrn_measured_fraction_theta_max 0.992
_diffrn_measurement_device_type 'Xcalibur, Ruby, Gemini'
_diffrn_measurement_method '\w scans'
_diffrn_radiation_monochromator graphite
_diffrn_radiation_source 'Enhance (Mo) X-ray Source'
_diffrn_radiation_type MoK\a
_diffrn_radiation_wavelength 0.71073
_diffrn_reflns_av_R_equivalents 0.0343
_diffrn_reflns_av_sigmaI/netI 0.0292
_diffrn_reflns_limit_h_max 37
_diffrn_reflns_limit_h_min -38
_diffrn_reflns_limit_k_max 13
_diffrn_reflns_limit_k_min -17
_diffrn_reflns_limit_l_max 19
_diffrn_reflns_limit_l_min -18
_diffrn_reflns_number 21952
_diffrn_reflns_theta_full 26.00
_diffrn_reflns_theta_max 27.88
_diffrn_reflns_theta_min 3.00
_exptl_absorpt_coefficient_mu 0.280
_exptl_absorpt_correction_T_max 0.9722
_exptl_absorpt_correction_T_min 0.8761
_exptl_absorpt_correction_type multi-scan
_exptl_absorpt_process_details
;
CrysAlisPro, Oxford Diffraction Ltd.,
Version 1.171.33.55 (release 05-01-2010 CrysAlis171 .NET)
(compiled Jan 5 2010,16:28:46)
Empirical absorption correction using spherical harmonics,
implemented in SCALE3 ABSPACK scaling algorithm.
;
_exptl_crystal_colour black
_exptl_crystal_density_diffrn 1.557
_exptl_crystal_density_method 'not measured'
_exptl_crystal_description block
_exptl_crystal_F_000 2616
_exptl_crystal_size_max 0.49
_exptl_crystal_size_mid 0.38
_exptl_crystal_size_min 0.10
_refine_diff_density_max 0.583
_refine_diff_density_min -0.406
_refine_diff_density_rms 0.062
_refine_ls_extinction_method none
_refine_ls_goodness_of_fit_ref 1.053
_refine_ls_hydrogen_treatment constr
_refine_ls_matrix_type full
_refine_ls_number_parameters 745
_refine_ls_number_reflns 6429
_refine_ls_number_restraints 898
_refine_ls_restrained_S_all 1.030
_refine_ls_R_factor_all 0.0763
_refine_ls_R_factor_gt 0.0588
_refine_ls_shift/su_max 0.001
_refine_ls_shift/su_mean 0.000
_refine_ls_structure_factor_coef Fsqd
_refine_ls_weighting_details 'calc w=1/[\s^2^(Fo^2^)+(0.0775P)^2^+11.1440P] where P=(Fo^2^+2Fc^2^)/3'
_refine_ls_weighting_scheme calc
_refine_ls_wR_factor_gt 0.1564
_refine_ls_wR_factor_ref 0.1656
_reflns_number_gt 5011
_reflns_number_total 6429
_reflns_threshold_expression >2sigma(I)
_cod_data_source_file c3cp44359k.txt
_cod_data_source_block C60_TMP2_DCB2_90K
_cod_original_cell_volume 5432.3(9)
_cod_database_code 7211284

loop_
_symmetry_equiv_pos_as_xyz
'x, y, z'
'-x, y, -z+1/2'
'x+1/2, y+1/2, z'
'-x+1/2, y+1/2, -z+1/2'
'-x, -y, -z'
'x, -y, z-1/2'
'-x+1/2, -y+1/2, -z'
'x+1/2, -y+1/2, z-1/2'

loop_
_atom_site_label
_atom_site_type_symbol
_atom_site_fract_x
_atom_site_fract_y
_atom_site_fract_z
_atom_site_U_iso_or_equiv
_atom_site_adp_type
_atom_site_occupancy
_atom_site_symmetry_multiplicity
_atom_site_calc_flag
_atom_site_refinement_flags
_atom_site_disorder_assembly
_atom_site_disorder_group
N1 N 0.04684(7) 0.24904(12) 0.19640(15) 0.0263(4) Uani 1 1 d U . .
N2 N 0.12513(8) 0.24821(12) 0.39428(14) 0.0266(4) Uani 1 1 d U . .
C1 C 0.07620(9) 0.16021(15) 0.23644(16) 0.0265(4) Uani 1 1 d U . .
H1A H 0.1040 0.1591 0.2177 0.032 Uiso 1 1 calc R . .
H1B H 0.0564 0.1018 0.2090 0.032 Uiso 1 1 calc R . .
C2 C 0.07658(8) 0.33734(15) 0.23706(17) 0.0278(4) Uani 1 1 d U . .
H2A H 0.0570 0.3961 0.2099 0.033 Uiso 1 1 calc R . .
H2B H 0.1044 0.3381 0.2184 0.033 Uiso 1 1 calc R . .
C3 C 0.09441(9) 0.15807(15) 0.34697(17) 0.0309(5) Uani 1 1 d U . .
H3A H 0.1140 0.0988 0.3718 0.037 Uiso 1 1 calc R . .
H3B H 0.0665 0.1550 0.3653 0.037 Uiso 1 1 calc R . .
C4 C 0.09475(9) 0.33902(16) 0.34741(18) 0.0317(5) Uani 1 1 d U . .
H4A H 0.0668 0.3425 0.3657 0.038 Uiso 1 1 calc R . .
H4B H 0.1146 0.3979 0.3726 0.038 Uiso 1 1 calc R . .
C5 C 0.02728(9) 0.24978(16) 0.08988(19) 0.0309(5) Uani 1 1 d U . .
H5A H 0.0082 0.1910 0.0648 0.046 Uiso 1 1 calc R . .
H5B H 0.0539 0.2518 0.0686 0.046 Uiso 1 1 calc R . .
H5C H 0.0068 0.3070 0.0655 0.046 Uiso 1 1 calc R . .
C6 C 0.17253(9) 0.24815(15) 0.38215(18) 0.0286(5) Uani 1 1 d U . .
H6A H 0.1908 0.1896 0.4118 0.043 Uiso 1 1 calc R . .
H6B H 0.1913 0.3057 0.4136 0.043 Uiso 1 1 calc R . .
H6C H 0.1661 0.2492 0.3132 0.043 Uiso 1 1 calc R . .
C7 C 0.13644(12) 0.24823(19) 0.50218(19) 0.0414(6) Uani 1 1 d U . .
H7A H 0.1063 0.2484 0.5118 0.062 Uiso 1 1 calc R . .
H7B H 0.1552 0.3062 0.5320 0.062 Uiso 1 1 calc R . .
H7C H 0.1551 0.1901 0.5320 0.062 Uiso 1 1 calc R . .
C301 C 0.19873(9) 0.98191(15) 0.51827(17) 0.0189(4) Uani 0.878(2) 1 d PDU A 1
C302 C 0.22894(9) 1.00870(17) 0.46559(18) 0.0201(4) Uani 0.878(2) 1 d PDU A 1
C303 C 0.27923(9) 1.00635(18) 0.53208(18) 0.0193(4) Uani 0.878(2) 1 d PDU A 1
C304 C 0.28085(9) 0.97816(19) 0.62830(18) 0.0205(5) Uani 0.878(2) 1 d PDU A 1
C305 C 0.23046(8) 0.96320(16) 0.61960(17) 0.0194(4) Uani 0.878(2) 1 d PDU A 1
C306 C 0.15640(8) 0.92441(16) 0.47257(17) 0.0179(4) Uani 0.878(2) 1 d PDU A 1
C307 C 0.14247(9) 0.89130(18) 0.37097(18) 0.0214(5) Uani 0.878(2) 1 d PDU A 1
C308 C 0.17194(9) 0.91626(18) 0.32070(17) 0.0224(5) Uani 0.878(2) 1 d PDU A 1
C309 C 0.21504(10) 0.97513(18) 0.36713(18) 0.0235(5) Uani 0.878(2) 1 d PDU A 1
C310 C 0.25351(10) 0.93715(17) 0.33750(18) 0.0242(5) Uani 0.878(2) 1 d PDU A 1
C311 C 0.30187(10) 0.93478(17) 0.40276(19) 0.0255(5) Uani 0.878(2) 1 d PDU . 1
C312 C 0.31612(10) 0.9698(2) 0.5030(2) 0.0237(5) Uani 0.878(2) 1 d PDU A 1
C313 C 0.35399(9) 0.90659(18) 0.5665(2) 0.0235(5) Uani 0.878(2) 1 d PDU . 1
C314 C 0.35594(10) 0.87926(19) 0.65958(19) 0.0230(5) Uani 0.878(2) 1 d PDU A 1
C315 C 0.31807(9) 0.9170(2) 0.69041(18) 0.0198(5) Uani 0.878(2) 1 d PDU A 1
C316 C 0.30616(9) 0.8401(2) 0.74506(19) 0.0193(5) Uani 0.878(2) 1 d PDU A 1
C317 C 0.25821(9) 0.82442(19) 0.73618(16) 0.0207(5) Uani 0.878(2) 1 d PDU A 1
C318 C 0.21956(8) 0.88857(17) 0.67177(16) 0.0216(4) Uani 0.878(2) 1 d PDU A 1
C319 C 0.17555(9) 0.82846(18) 0.62410(18) 0.0214(5) Uani 0.878(2) 1 d PDU A 1
C320 C 0.14492(8) 0.84666(17) 0.52661(18) 0.0195(4) Uani 0.878(2) 1 d PDU A 1
C321 C 0.12427(8) 0.76465(18) 0.45897(19) 0.0222(5) Uani 0.878(2) 1 d PDU A 1
C322 C 0.12231(8) 0.79183(18) 0.36319(17) 0.0235(5) Uani 0.878(2) 1 d PDU . 1
C323 C 0.18255(10) 0.8419(2) 0.26034(18) 0.0240(5) Uani 0.878(2) 1 d PDU . 1
C324 C 0.23242(10) 0.85470(18) 0.26929(19) 0.0235(5) Uani 0.878(2) 1 d PDU . 1
C325 C 0.36757(8) 0.78044(19) 0.69488(17) 0.0245(5) Uani 0.878(2) 1 d PDU . 1
C326 C 0.33683(11) 0.7540(2) 0.7464(2) 0.0234(6) Uani 0.878(2) 1 d PDU . 1
C327 C 0.23859(10) 0.7264(2) 0.72870(17) 0.0246(5) Uani 0.878(2) 1 d PDU . 1
C328 C 0.18720(10) 0.72899(19) 0.65888(19) 0.0240(5) Uani 0.878(2) 1 d PDU A 1
C329 C 0.16751(10) 0.65029(19) 0.5949(2) 0.0250(5) Uani 0.878(2) 1 d PDU . 1
C330 C 0.13603(9) 0.66804(18) 0.4943(2) 0.0234(5) Uani 0.878(2) 1 d PDU . 1
C401 C 0.1853(3) 0.9672(4) 0.4990(5) 0.0222(18) Uani 0.122(2) 1 d PDU A 2
C402 C 0.1992(3) 0.9339(5) 0.5997(5) 0.026(2) Uani 0.122(2) 1 d PDU A 2
C403 C 0.1696(3) 0.8512(6) 0.6000(5) 0.025(2) Uani 0.122(2) 1 d PDU A 2
C404 C 0.1366(2) 0.8316(5) 0.4981(5) 0.0222(18) Uani 0.122(2) 1 d PDU A 2
C405 C 0.1463(2) 0.9047(5) 0.4351(5) 0.0207(17) Uani 0.122(2) 1 d PDU A 2
C406 C 0.2210(3) 1.0018(5) 0.4673(5) 0.0208(16) Uani 0.122(2) 1 d PDU A 2
C407 C 0.2727(3) 1.0044(8) 0.5360(5) 0.0220(17) Uani 0.122(2) 1 d PDU A 2
C408 C 0.2860(3) 0.9706(8) 0.6325(6) 0.0226(19) Uani 0.122(2) 1 d PDU A 2
C409 C 0.2496(3) 0.9361(6) 0.6652(5) 0.024(2) Uani 0.122(2) 1 d PDU A 2
C410 C 0.2699(3) 0.8511(7) 0.7309(6) 0.023(2) Uani 0.122(2) 1 d PDU A 2
C411 C 0.2410(4) 0.7713(8) 0.7295(9) 0.026(3) Uani 0.122(2) 1 d PDU . 2
C412 C 0.1893(3) 0.7699(6) 0.6640(5) 0.026(2) Uani 0.122(2) 1 d PDU A 2
C413 C 0.1764(5) 0.6710(6) 0.6298(7) 0.023(2) Uani 0.122(2) 1 d PDU . 2
C414 C 0.1458(4) 0.6514(5) 0.5310(6) 0.0199(19) Uani 0.122(2) 1 d PDU A 2
C415 C 0.1249(3) 0.7350(5) 0.4645(5) 0.0223(18) Uani 0.122(2) 1 d PDU A 2
C416 C 0.1225(3) 0.7087(6) 0.3682(5) 0.025(2) Uani 0.122(2) 1 d PDU A 2
C417 C 0.1319(3) 0.7775(6) 0.3080(5) 0.027(2) Uani 0.122(2) 1 d PDU A 2
C418 C 0.1441(3) 0.8781(6) 0.3431(5) 0.0220(17) Uani 0.122(2) 1 d PDU A 2
C419 C 0.1814(3) 0.9139(6) 0.3102(5) 0.0216(17) Uani 0.122(2) 1 d PDU A 2
C420 C 0.2188(3) 0.9748(6) 0.3714(5) 0.0227(18) Uani 0.122(2) 1 d PDU A 2
C421 C 0.2689(3) 0.9606(7) 0.3802(6) 0.022(2) Uani 0.122(2) 1 d PDU A 2
C422 C 0.3022(3) 0.9790(13) 0.4810(7) 0.0224(19) Uani 0.122(2) 1 d PDU . 2
C423 C 0.3296(3) 0.9084(15) 0.6777(11) 0.022(2) Uani 0.122(2) 1 d PDU . 2
C424 C 0.3205(4) 0.8366(12) 0.7407(14) 0.021(2) Uani 0.122(2) 1 d PDU . 2
C425 C 0.1576(6) 0.5753(6) 0.4775(8) 0.016(2) Uani 0.122(2) 1 d PDU . 2
C426 C 0.1434(6) 0.6085(7) 0.3769(8) 0.018(3) Uani 0.122(2) 1 d PDU . 2
C427 C 0.1606(6) 0.7516(9) 0.2532(11) 0.028(4) Uani 0.122(2) 1 d PDU . 2
C428 C 0.1921(4) 0.8358(8) 0.2565(7) 0.0198(18) Uani 0.122(2) 1 d PDU A 2
C429 C 0.2402(4) 0.8201(11) 0.2666(13) 0.020(2) Uani 0.122(2) 1 d PDU . 2
C430 C 0.2785(3) 0.8851(9) 0.3259(9) 0.021(2) Uani 0.122(2) 1 d PDU . 2
Cl1 Cl -0.08650(3) 0.44883(8) -0.08173(8) 0.0260(2) Uani 0.50 1 d PDU B -1
Cl2 Cl 0.00087(4) 0.40940(9) -0.14595(8) 0.0337(3) Uani 0.50 1 d PDU B -1
C1S C -0.02853(5) 0.49520(16) -0.01292(13) 0.0168(7) Uani 0.50 1 d PGDU B -1
C2S C 0.01001(5) 0.47829(17) -0.04181(14) 0.0203(7) Uani 0.50 1 d PGDU B -1
C3S C 0.05635(5) 0.51715(19) 0.01317(15) 0.0229(8) Uani 0.50 1 d PGDU B -1
H3S H 0.0821 0.5058 -0.0062 0.027 Uiso 0.50 1 calc PR B -1
C4S C 0.06414(5) 0.57293(18) 0.09704(15) 0.0246(8) Uani 0.50 1 d PGDU B -1
H4S H 0.0951 0.5989 0.1338 0.029 Uiso 0.50 1 calc PR B -1
C5S C 0.02559(7) 0.58985(18) 0.12593(14) 0.0244(8) Uani 0.50 1 d PGDU B -1
H5S H 0.0308 0.6272 0.1820 0.029 Uiso 0.50 1 calc PR B -1
C6S C -0.02074(6) 0.55098(18) 0.07095(14) 0.0210(8) Uani 0.50 1 d PGDU B -1
H6S H -0.0465 0.5623 0.0903 0.025 Uiso 0.50 1 calc PR B -1
Cl3 Cl -0.08107(4) 1.05786(8) -0.08836(8) 0.0292(3) Uani 0.50 1 d PDU C -1
Cl4 Cl 0.01610(5) 1.07318(10) -0.12616(9) 0.0398(3) Uani 0.50 1 d PDU C -1
C12S C -0.02745(6) 1.0014(3) -0.00954(19) 0.0185(8) Uani 0.50 1 d PGDU C -1
C11S C 0.01541(6) 1.0087(3) -0.02600(19) 0.0227(9) Uani 0.50 1 d PGDU C -1
C16S C 0.05791(5) 0.9608(2) 0.03652(17) 0.0255(8) Uani 0.50 1 d PGDU C -1
H16S H 0.0866 0.9656 0.0255 0.031 Uiso 0.50 1 calc PR C -1
C15S C 0.05756(7) 0.90556(19) 0.11550(16) 0.0277(8) Uani 0.50 1 d PGDU C -1
H15S H 0.0860 0.8735 0.1573 0.033 Uiso 0.50 1 calc PR C -1
C14S C 0.01470(8) 0.89828(18) 0.13196(15) 0.0229(8) Uani 0.50 1 d PGDU C -1
H14S H 0.0145 0.8613 0.1848 0.027 Uiso 0.50 1 calc PR C -1
C13S C -0.02781(7) 0.9462(2) 0.06945(16) 0.0206(7) Uani 0.50 1 d PGDU C -1
H13S H -0.0565 0.9414 0.0805 0.025 Uiso 0.50 1 calc PR C -1

loop_
_atom_site_aniso_label
_atom_site_aniso_U_11
_atom_site_aniso_U_22
_atom_site_aniso_U_33
_atom_site_aniso_U_23
_atom_site_aniso_U_13
_atom_site_aniso_U_12
N1 0.0349(10) 0.0151(8) 0.0371(9) 0.0021(7) 0.0231(8) 0.0013(6)
N2 0.0466(11) 0.0142(8) 0.0286(9) -0.0001(6) 0.0249(8) 0.0001(7)
C1 0.0389(12) 0.0130(8) 0.0339(10) 0.0006(8) 0.0211(9) 0.0001(8)
C2 0.0352(11) 0.0130(9) 0.0416(11) 0.0045(8) 0.0219(9) 0.0031(8)
C3 0.0515(14) 0.0147(9) 0.0360(11) 0.0022(8) 0.0275(10) -0.0035(9)
C4 0.0462(13) 0.0152(9) 0.0426(11) -0.0025(8) 0.0272(10) 0.0043(8)
C5 0.0296(11) 0.0265(11) 0.0394(11) 0.0049(9) 0.0165(9) 0.0020(9)
C6 0.0386(11) 0.0193(10) 0.0314(12) 0.0015(8) 0.0176(10) 0.0024(8)
C7 0.0670(18) 0.0366(13) 0.0312(11) -0.0032(10) 0.0308(12) -0.0046(12)
C301 0.0234(10) 0.0092(9) 0.0232(10) -0.0044(7) 0.0085(8) 0.0055(8)
C302 0.0286(10) 0.0059(9) 0.0244(10) 0.0013(8) 0.0092(8) 0.0014(8)
C303 0.0269(10) 0.0070(9) 0.0234(10) -0.0018(8) 0.0095(8) -0.0047(8)
C304 0.0277(10) 0.0120(10) 0.0200(10) -0.0073(8) 0.0076(8) -0.0019(8)
C305 0.0224(10) 0.0156(10) 0.0184(10) -0.0084(8) 0.0063(8) 0.0052(8)
C306 0.0147(9) 0.0184(10) 0.0200(10) -0.0022(8) 0.0062(8) 0.0091(7)
C307 0.0193(10) 0.0232(10) 0.0166(10) 0.0017(8) 0.0018(8) 0.0124(8)
C308 0.0285(11) 0.0188(10) 0.0147(10) 0.0041(8) 0.0032(8) 0.0100(8)
C309 0.0339(11) 0.0128(10) 0.0196(10) 0.0077(8) 0.0063(9) 0.0058(8)
C310 0.0463(12) 0.0133(10) 0.0192(11) 0.0079(8) 0.0196(9) 0.0011(9)
C311 0.0375(11) 0.0166(11) 0.0319(11) 0.0021(9) 0.0239(9) -0.0071(9)
C312 0.0286(12) 0.0137(11) 0.0338(11) -0.0033(9) 0.0177(9) -0.0092(10)
C313 0.0191(11) 0.0195(11) 0.0353(13) -0.0066(10) 0.0146(11) -0.0089(8)
C314 0.0161(10) 0.0272(11) 0.0216(12) -0.0128(9) 0.0034(10) -0.0075(9)
C315 0.0209(10) 0.0193(10) 0.0156(10) -0.0098(8) 0.0034(8) -0.0026(8)
C316 0.0257(11) 0.0202(10) 0.0072(9) -0.0059(7) 0.0014(9) 0.0006(9)
C317 0.0306(10) 0.0254(12) 0.0097(9) -0.0028(8) 0.0118(8) 0.0029(9)
C318 0.0262(10) 0.0259(10) 0.0150(10) -0.0082(7) 0.0107(8) 0.0063(8)
C319 0.0247(10) 0.0258(10) 0.0230(10) -0.0022(8) 0.0192(8) 0.0040(8)
C320 0.0158(10) 0.0201(10) 0.0261(10) -0.0035(8) 0.0121(8) 0.0046(8)
C321 0.0110(9) 0.0261(11) 0.0307(11) -0.0046(8) 0.0097(8) 0.0006(8)
C322 0.0105(9) 0.0300(11) 0.0235(10) -0.0046(9) 0.0000(8) 0.0054(8)
C323 0.0348(11) 0.0225(11) 0.0077(9) 0.0037(8) 0.0011(9) 0.0132(9)
C324 0.0409(12) 0.0185(12) 0.0122(10) 0.0077(9) 0.0116(9) 0.0035(10)
C325 0.0157(10) 0.0302(11) 0.0185(11) -0.0082(9) -0.0027(8) 0.0005(9)
C326 0.0216(12) 0.0320(12) 0.0074(12) -0.0009(9) -0.0037(9) 0.0059(9)
C327 0.0404(12) 0.0274(12) 0.0132(10) 0.0013(9) 0.0182(9) -0.0004(10)
C328 0.0335(11) 0.0254(11) 0.0252(11) 0.0010(8) 0.0244(9) 0.0008(9)
C329 0.0296(13) 0.0258(11) 0.0310(12) 0.0006(9) 0.0241(10) -0.0049(9)
C330 0.0162(11) 0.0224(10) 0.0367(12) -0.0057(9) 0.0161(10) -0.0081(9)
C401 0.026(3) 0.015(4) 0.024(3) -0.001(2) 0.009(2) 0.005(3)
C402 0.030(3) 0.024(4) 0.025(3) -0.001(3) 0.011(3) 0.002(3)
C403 0.028(3) 0.026(3) 0.025(3) -0.001(2) 0.016(3) 0.003(3)
C404 0.019(4) 0.025(2) 0.026(3) 0.001(2) 0.013(2) 0.004(3)
C405 0.016(3) 0.021(3) 0.025(2) 0.002(2) 0.008(2) 0.006(3)
C406 0.027(2) 0.008(4) 0.025(2) 0.001(3) 0.0065(19) 0.001(3)
C407 0.027(2) 0.011(4) 0.025(2) -0.001(3) 0.007(2) -0.002(3)
C408 0.029(3) 0.013(4) 0.021(3) -0.006(3) 0.006(2) -0.003(3)
C409 0.032(3) 0.020(4) 0.021(4) -0.004(4) 0.010(2) 0.003(3)
C410 0.032(3) 0.023(4) 0.015(4) -0.004(3) 0.010(3) 0.001(2)
C411 0.032(3) 0.024(5) 0.025(6) 0.000(4) 0.013(3) 0.001(3)
C412 0.032(3) 0.025(3) 0.024(3) -0.001(2) 0.015(3) 0.000(3)
C413 0.030(4) 0.026(3) 0.022(3) -0.002(3) 0.019(3) -0.003(3)
C414 0.019(4) 0.024(3) 0.024(3) 0.000(2) 0.016(3) -0.005(3)
C415 0.015(4) 0.026(2) 0.028(3) 0.000(2) 0.011(3) -0.001(3)
C416 0.019(6) 0.030(3) 0.019(3) 0.001(3) 0.001(4) -0.002(3)
C417 0.024(5) 0.029(3) 0.023(4) 0.001(3) 0.006(4) 0.001(4)
C418 0.017(3) 0.027(3) 0.019(3) 0.005(3) 0.003(3) 0.007(3)
C419 0.022(3) 0.024(3) 0.017(3) 0.004(3) 0.006(2) 0.006(2)
C420 0.029(2) 0.015(4) 0.021(3) 0.007(3) 0.007(2) 0.002(3)
C421 0.028(3) 0.016(5) 0.022(3) 0.008(4) 0.010(3) -0.006(4)
C422 0.026(3) 0.013(4) 0.028(3) 0.001(3) 0.011(2) -0.009(4)
C423 0.026(3) 0.018(4) 0.017(4) -0.004(3) 0.004(3) -0.004(3)
C424 0.026(3) 0.021(4) 0.010(4) -0.004(3) 0.002(3) -0.002(3)
C425 0.014(6) 0.017(4) 0.018(4) -0.001(3) 0.008(5) -0.011(4)
C426 0.016(6) 0.026(4) 0.019(4) -0.001(4) 0.012(5) -0.010(4)
C427 0.027(6) 0.031(5) 0.023(8) -0.004(5) 0.008(6) -0.002(5)
C428 0.025(3) 0.021(3) 0.009(4) 0.006(3) 0.003(3) 0.008(3)
C429 0.028(3) 0.016(4) 0.016(4) 0.007(3) 0.009(3) 0.005(3)
C430 0.028(4) 0.024(5) 0.013(4) 0.011(3) 0.010(4) -0.002(3)
Cl1 0.0199(5) 0.0275(5) 0.0259(5) -0.0014(4) 0.0040(4) -0.0062(4)
Cl2 0.0403(6) 0.0348(6) 0.0289(6) -0.0078(4) 0.0167(5) 0.0081(5)
C1S 0.0143(15) 0.0144(18) 0.0190(18) 0.0020(13) 0.0038(13) 0.0003(14)
C2S 0.0237(16) 0.016(2) 0.022(2) -0.0001(14) 0.0101(15) 0.0033(15)
C3S 0.0181(16) 0.024(2) 0.0259(19) 0.0077(14) 0.0084(15) 0.0039(15)
C4S 0.0168(17) 0.025(2) 0.027(2) 0.0041(14) 0.0029(16) -0.0016(16)
C5S 0.0284(18) 0.023(2) 0.0179(19) -0.0028(14) 0.0049(15) 0.0005(16)
C6S 0.0207(16) 0.018(2) 0.023(2) 0.0007(14) 0.0074(14) 0.0035(14)
Cl3 0.0240(5) 0.0280(5) 0.0254(5) 0.0022(4) -0.0009(4) 0.0083(4)
Cl4 0.0516(8) 0.0431(7) 0.0292(6) 0.0026(5) 0.0210(6) -0.0168(6)
C12S 0.0166(16) 0.017(2) 0.017(2) 0.0024(16) 0.0013(16) 0.0009(15)
C11S 0.0232(17) 0.024(2) 0.020(3) -0.0014(17) 0.0077(18) -0.0046(17)
C16S 0.0164(17) 0.033(2) 0.023(2) -0.0093(14) 0.0042(16) -0.0022(15)
C15S 0.0223(17) 0.032(2) 0.0196(19) -0.0041(14) -0.0014(15) 0.0046(17)
C14S 0.0259(19) 0.0195(19) 0.0163(18) 0.0022(14) 0.0012(15) 0.0094(16)
C13S 0.0203(17) 0.022(2) 0.0182(19) 0.0006(14) 0.0065(15) 0.0013(14)

loop_
_atom_type_symbol
_atom_type_description
_atom_type_scat_dispersion_real
_atom_type_scat_dispersion_imag
_atom_type_scat_source
C C 0.0033 0.0016 'International Tables Vol C Tables 4.2.6.8 and 6.1.1.4'
H H 0.0000 0.0000 'International Tables Vol C Tables 4.2.6.8 and 6.1.1.4'
N N 0.0061 0.0033 'International Tables Vol C Tables 4.2.6.8 and 6.1.1.4'
Cl Cl 0.1484 0.1585 'International Tables Vol C Tables 4.2.6.8 and 6.1.1.4'

loop_
_geom_angle_atom_site_label_1
_geom_angle_atom_site_label_2
_geom_angle_atom_site_label_3
_geom_angle
_geom_angle_site_symmetry_1
_geom_angle_site_symmetry_3
C5 N1 C1 111.25(17) . .
C5 N1 C2 110.88(17) . .
C1 N1 C2 109.79(18) . .
C6 N2 C7 108.0(2) . .
C6 N2 C3 111.54(17) . .
C7 N2 C3 109.32(17) . .
C6 N2 C4 111.29(17) . .
C7 N2 C4 109.11(18) . .
C3 N2 C4 107.50(19) . .
N1 C1 C3 110.72(18) . .
N1 C1 H1A 109.5 . .
C3 C1 H1A 109.5 . .
N1 C1 H1B 109.5 . .
C3 C1 H1B 109.5 . .
H1A C1 H1B 108.1 . .
N1 C2 C4 110.82(18) . .
N1 C2 H2A 109.5 . .
C4 C2 H2A 109.5 . .
N1 C2 H2B 109.5 . .
C4 C2 H2B 109.5 . .
H2A C2 H2B 108.1 . .
C1 C3 N2 112.07(17) . .
C1 C3 H3A 109.2 . .
N2 C3 H3A 109.2 . .
C1 C3 H3B 109.2 . .
N2 C3 H3B 109.2 . .
H3A C3 H3B 107.9 . .
C2 C4 N2 112.02(17) . .
C2 C4 H4A 109.2 . .
N2 C4 H4A 109.2 . .
C2 C4 H4B 109.2 . .
N2 C4 H4B 109.2 . .
H4A C4 H4B 107.9 . .
N1 C5 H5A 109.5 . .
N1 C5 H5B 109.5 . .
H5A C5 H5B 109.5 . .
N1 C5 H5C 109.5 . .
H5A C5 H5C 109.5 . .
H5B C5 H5C 109.5 . .
N2 C6 H6A 109.5 . .
N2 C6 H6B 109.5 . .
H6A C6 H6B 109.5 . .
N2 C6 H6C 109.5 . .
H6A C6 H6C 109.5 . .
H6B C6 H6C 109.5 . .
N2 C7 H7A 109.5 . .
N2 C7 H7B 109.5 . .
H7A C7 H7B 109.5 . .
N2 C7 H7C 109.5 . .
H7A C7 H7C 109.5 . .
H7B C7 H7C 109.5 . .
C306 C301 C305 119.6(2) . .
C306 C301 C302 120.4(2) . .
C305 C301 C302 108.5(2) . .
C309 C302 C303 119.8(2) . .
C309 C302 C301 118.9(2) . .
C303 C302 C301 109.0(2) . .
C312 C303 C302 121.5(2) . .
C312 C303 C304 118.6(2) . .
C302 C303 C304 107.4(2) . .
C315 C304 C303 120.6(2) . .
C315 C304 C305 119.3(2) . .
C303 C304 C305 108.5(2) . .
C318 C305 C301 120.5(2) . .
C318 C305 C304 120.7(2) . .
C301 C305 C304 106.7(2) . .
C301 C306 C320 120.1(2) . .
C301 C306 C307 119.8(2) . .
C320 C306 C307 108.4(2) . .
C308 C307 C322 120.3(2) . .
C308 C307 C306 119.7(2) . .
C322 C307 C306 107.6(2) . .
C307 C308 C309 120.6(2) . .
C307 C308 C323 119.6(2) . .
C309 C308 C323 107.9(2) . .
C302 C309 C308 120.6(2) . .
C302 C309 C310 118.4(2) . .
C308 C309 C310 108.4(2) . .
C311 C310 C324 120.4(2) . .
C311 C310 C309 121.1(2) . .
C324 C310 C309 107.6(2) . .
C310 C311 C312 120.5(2) . .
C310 C311 C329 120.1(2) . 7_566
C312 C311 C329 108.0(2) . 7_566
C303 C312 C313 120.6(2) . .
C303 C312 C311 118.7(2) . .
C313 C312 C311 108.1(2) . .
C314 C313 C312 121.1(2) . .
C314 C313 C330 119.0(2) . 7_566
C312 C313 C330 107.9(2) . 7_566
C313 C314 C325 121.0(2) . .
C313 C314 C315 118.6(2) . .
C325 C314 C315 108.4(2) . .
C304 C315 C316 119.3(2) . .
C304 C315 C314 120.4(2) . .
C316 C315 C314 108.4(2) . .
C317 C316 C315 121.8(2) . .
C317 C316 C326 118.9(2) . .
C315 C316 C326 106.7(2) . .
C316 C317 C327 121.1(2) . .
C316 C317 C318 118.8(2) . .
C327 C317 C318 108.1(2) . .
C305 C318 C317 120.2(2) . .
C305 C318 C319 119.9(2) . .
C317 C318 C319 107.8(2) . .
C320 C319 C328 120.3(2) . .
C320 C319 C318 119.6(2) . .
C328 C319 C318 107.9(2) . .
C319 C320 C306 120.4(2) . .
C319 C320 C321 120.2(2) . .
C306 C320 C321 107.5(2) . .
C330 C321 C322 120.7(2) . .
C330 C321 C320 118.7(2) . .
C322 C321 C320 108.9(2) . .
C325 C322 C321 119.2(2) 7_566 .
C325 C322 C307 120.4(2) 7_566 .
C321 C322 C307 107.6(2) . .
C326 C323 C324 119.5(2) 7_566 .
C326 C323 C308 119.7(2) 7_566 .
C324 C323 C308 109.0(2) . .
C327 C324 C323 120.8(2) 7_566 .
C327 C324 C310 119.7(2) 7_566 .
C323 C324 C310 107.1(2) . .
C322 C325 C314 120.3(2) 7_566 .
C322 C325 C326 118.9(2) 7_566 .
C314 C325 C326 108.3(2) . .
C323 C326 C325 121.1(2) 7_566 .
C323 C326 C316 119.6(3) 7_566 .
C325 C326 C316 108.3(2) . .
C324 C327 C317 120.0(2) 7_566 .
C324 C327 C328 119.9(2) 7_566 .
C317 C327 C328 108.0(2) . .
C329 C328 C319 119.9(2) . .
C329 C328 C327 120.0(2) . .
C319 C328 C327 108.1(2) . .
C328 C329 C330 120.4(2) . .
C328 C329 C311 119.9(2) . 7_566
C330 C329 C311 107.4(2) . 7_566
C321 C330 C329 120.6(2) . .
C321 C330 C313 119.8(2) . 7_566
C329 C330 C313 108.6(2) . 7_566
C406 C401 C405 119.5(3) . .
C406 C401 C402 120.4(3) . .
C405 C401 C402 108.5(2) . .
C409 C402 C403 119.8(3) . .
C409 C402 C401 118.9(3) . .
C403 C402 C401 109.0(3) . .
C412 C403 C402 121.4(3) . .
C412 C403 C404 118.6(3) . .
C402 C403 C404 107.4(3) . .
C415 C404 C403 120.6(3) . .
C415 C404 C405 119.3(3) . .
C403 C404 C405 108.5(2) . .
C418 C405 C401 120.6(3) . .
C418 C405 C404 120.6(3) . .
C401 C405 C404 106.7(3) . .
C401 C406 C420 120.1(3) . .
C401 C406 C407 119.8(3) . .
C420 C406 C407 108.4(2) . .
C408 C407 C422 120.4(4) . .
C408 C407 C406 119.7(3) . .
C422 C407 C406 107.6(3) . .
C407 C408 C409 120.6(3) . .
C407 C408 C423 119.7(4) . .
C409 C408 C423 107.9(3) . .
C402 C409 C408 120.6(3) . .
C402 C409 C410 118.5(3) . .
C408 C409 C410 108.3(3) . .
C411 C410 C424 120.4(4) . .
C411 C410 C409 121.0(3) . .
C424 C410 C409 107.6(3) . .
C429 C411 C410 118.2(10) 7_566 .
C429 C411 C412 109.1(8) 7_566 .
C410 C411 C412 120.5(3) . .
C403 C412 C413 120.6(3) . .
C403 C412 C411 118.8(3) . .
C413 C412 C411 108.1(3) . .
C414 C413 C412 121.1(3) . .
C414 C413 C430 118.1(8) . 7_566
C412 C413 C430 105.2(7) . 7_566
C413 C414 C425 120.9(4) . .
C413 C414 C415 118.6(3) . .
C425 C414 C415 108.4(3) . .
C404 C415 C416 119.3(3) . .
C404 C415 C414 120.3(3) . .
C416 C415 C414 108.4(3) . .
C417 C416 C415 121.7(3) . .
C417 C416 C426 118.9(4) . .
C415 C416 C426 106.7(3) . .
C416 C417 C427 121.1(4) . .
C416 C417 C418 118.8(3) . .
C427 C417 C418 108.2(3) . .
C405 C418 C417 120.2(3) . .
C405 C418 C419 119.9(3) . .
C417 C418 C419 107.8(3) . .
C420 C419 C428 120.3(3) . .
C420 C419 C418 119.5(3) . .
C428 C419 C418 108.0(3) . .
C419 C420 C406 120.3(3) . .
C419 C420 C421 120.2(3) . .
C406 C420 C421 107.5(3) . .
C430 C421 C422 120.6(4) . .
C430 C421 C420 118.7(3) . .
C422 C421 C420 108.8(3) . .
C425 C422 C421 120.1(9) 7_566 .
C425 C422 C407 120.2(8) 7_566 .
C421 C422 C407 107.7(3) . .
C426 C423 C424 125.0(15) 7_566 .
C426 C423 C408 116.5(8) 7_566 .
C424 C423 C408 109.0(3) . .
C427 C424 C423 118.3(15) 7_566 .
C427 C424 C410 121.6(10) 7_566 .
C423 C424 C410 107.1(3) . .
C422 C425 C414 121.2(8) 7_566 .
C422 C425 C426 119.2(11) 7_566 .
C414 C425 C426 108.3(3) . .
C423 C426 C425 123.9(12) 7_566 .
C423 C426 C416 115.4(9) 7_566 .
C425 C426 C416 108.3(3) . .
C424 C427 C417 121.2(9) 7_566 .
C424 C427 C428 117.2(10) 7_566 .
C417 C427 C428 108.0(3) . .
C429 C428 C419 119.9(3) . .
C429 C428 C427 120.0(4) . .
C419 C428 C427 108.1(3) . .
C411 C429 C428 122.5(9) 7_566 .
C411 C429 C430 108.8(10) 7_566 .
C428 C429 C430 120.3(3) . .
C421 C430 C429 120.5(3) . .
C421 C430 C413 119.0(8) . 7_566
C429 C430 C413 108.8(9) . 7_566
C2S C1S C6S 120.0 . .
C2S C1S Cl1 120.40(6) . .
C6S C1S Cl1 119.60(6) . .
C1S C2S C3S 120.0 . .
C1S C2S Cl2 120.53(6) . .
C3S C2S Cl2 119.47(6) . .
C4S C3S C2S 120.0 . .
C4S C3S H3S 120.0 . .
C2S C3S H3S 120.0 . .
C3S C4S C5S 120.0 . .
C3S C4S H4S 120.0 . .
C5S C4S H4S 120.0 . .
C6S C5S C4S 120.0 . .
C6S C5S H5S 120.0 . .
C4S C5S H5S 120.0 . .
C5S C6S C1S 120.0 . .
C5S C6S H6S 120.0 . .
C1S C6S H6S 120.0 . .
C11S C12S C13S 120.0 . .
C11S C12S Cl3 120.64(7) . .
C13S C12S Cl3 119.34(7) . .
C16S C11S C12S 120.0 . .
C16S C11S Cl4 119.19(7) . .
C12S C11S Cl4 120.77(7) . .
C11S C16S C15S 120.0 . .
C11S C16S H16S 120.0 . .
C15S C16S H16S 120.0 . .
C16S C15S C14S 120.0 . .
C16S C15S H15S 120.0 . .
C14S C15S H15S 120.0 . .
C13S C14S C15S 120.0 . .
C13S C14S H14S 120.0 . .
C15S C14S H14S 120.0 . .
C14S C13S C12S 120.0 . .
C14S C13S H13S 120.0 . .
C12S C13S H13S 120.0 . .

loop_
_geom_bond_atom_site_label_1
_geom_bond_atom_site_label_2
_geom_bond_distance
_geom_bond_site_symmetry_2
N1 C5 1.446(3) .
N1 C1 1.461(3) .
N1 C2 1.462(3) .
N2 C6 1.487(3) .
N2 C7 1.495(3) .
N2 C3 1.514(3) .
N2 C4 1.515(3) .
C1 C3 1.504(3) .
C1 H1A 0.9700 .
C1 H1B 0.9700 .
C2 C4 1.502(3) .
C2 H2A 0.9700 .
C2 H2B 0.9700 .
C3 H3A 0.9700 .
C3 H3B 0.9700 .
C4 H4A 0.9700 .
C4 H4B 0.9700 .
C5 H5A 0.9600 .
C5 H5B 0.9600 .
C5 H5C 0.9600 .
C6 H6A 0.9600 .
C6 H6B 0.9600 .
C6 H6C 0.9600 .
C7 H7A 0.9600 .
C7 H7B 0.9600 .
C7 H7C 0.9600 .
C301 C306 1.399(3) .
C301 C305 1.439(3) .
C301 C302 1.449(3) .
C302 C309 1.421(3) .
C302 C303 1.421(3) .
C303 C312 1.415(4) .
C303 C304 1.456(3) .
C304 C315 1.391(3) .
C304 C305 1.462(3) .
C305 C318 1.384(3) .
C306 C320 1.440(3) .
C306 C307 1.461(3) .
C307 C308 1.397(4) .
C307 C322 1.456(3) .
C308 C309 1.427(3) .
C308 C323 1.459(3) .
C309 C310 1.469(4) .
C310 C311 1.372(4) .
C310 C324 1.464(4) .
C311 C312 1.450(4) .
C311 C329 1.456(4) 7_566
C312 C313 1.425(4) .
C313 C314 1.405(4) .
C313 C330 1.458(3) 7_566
C314 C325 1.424(4) .
C314 C315 1.462(3) .
C315 C316 1.444(3) .
C316 C317 1.391(4) .
C316 C326 1.472(4) .
C317 C327 1.433(4) .
C317 C318 1.449(3) .
C318 C319 1.457(3) .
C319 C320 1.386(3) .
C319 C328 1.430(3) .
C320 C321 1.454(3) .
C321 C330 1.397(3) .
C321 C322 1.443(4) .
C322 C325 1.409(3) 7_566
C323 C326 1.404(4) 7_566
C323 C324 1.442(4) .
C324 C327 1.385(4) 7_566
C325 C322 1.409(3) 7_566
C325 C326 1.448(4) .
C326 C323 1.404(4) 7_566
C327 C324 1.385(4) 7_566
C327 C328 1.461(4) .
C328 C329 1.387(4) .
C329 C330 1.427(4) .
C329 C311 1.456(4) 7_566
C330 C313 1.458(3) 7_566
C401 C406 1.399(4) .
C401 C405 1.439(4) .
C401 C402 1.449(4) .
C402 C409 1.421(4) .
C402 C403 1.421(4) .
C403 C412 1.415(4) .
C403 C404 1.456(4) .
C404 C415 1.391(4) .
C404 C405 1.462(4) .
C405 C418 1.384(4) .
C406 C420 1.441(4) .
C406 C407 1.461(4) .
C407 C408 1.396(4) .
C407 C422 1.455(4) .
C408 C409 1.427(4) .
C408 C423 1.459(4) .
C409 C410 1.469(4) .
C410 C411 1.372(4) .
C410 C424 1.464(4) .
C411 C429 1.346(18) 7_566
C411 C412 1.450(4) .
C412 C413 1.424(4) .
C413 C414 1.405(4) .
C413 C430 1.446(16) 7_566
C414 C425 1.424(4) .
C414 C415 1.462(4) .
C415 C416 1.444(4) .
C416 C417 1.391(4) .
C416 C426 1.472(4) .
C417 C427 1.433(4) .
C417 C418 1.449(4) .
C418 C419 1.457(4) .
C419 C420 1.386(4) .
C419 C428 1.430(4) .
C420 C421 1.454(4) .
C421 C430 1.397(4) .
C421 C422 1.443(4) .
C422 C425 1.324(16) 7_566
C423 C426 1.366(16) 7_566
C423 C424 1.442(4) .
C424 C427 1.30(2) 7_566
C425 C422 1.324(16) 7_566
C425 C426 1.448(4) .
C426 C423 1.366(16) 7_566
C427 C424 1.30(2) 7_566
C427 C428 1.461(4) .
C428 C429 1.388(4) .
C429 C411 1.346(17) 7_566
C429 C430 1.427(4) .
C430 C413 1.445(16) 7_566
Cl1 C1S 1.7279(13) .
Cl2 C2S 1.7263(13) .
C1S C2S 1.3900 .
C1S C6S 1.3900 .
C2S C3S 1.3900 .
C3S C4S 1.3900 .
C3S H3S 0.9300 .
C4S C5S 1.3900 .
C4S H4S 0.9300 .
C5S C6S 1.3900 .
C5S H5S 0.9300 .
C6S H6S 0.9300 .
Cl3 C12S 1.7284(14) .
Cl4 C11S 1.7262(14) .
C12S C11S 1.3900 .
C12S C13S 1.3900 .
C11S C16S 1.3900 .
C16S C15S 1.3900 .
C16S H16S 0.9300 .
C15S C14S 1.3900 .
C15S H15S 0.9300 .
C14S C13S 1.3900 .
C14S H14S 0.9300 .
C13S H13S 0.9300 .
